data_2224748
loop_
_publ_author_name
'Han, Lu'
'Luo, Huan-Mian'
'Meng, Qiu-Hui'
'Luo, Yi-Fan'
'Zeng, Rong-Hua'

_publ_section_title
;
 4-(4-Pyridyl)pyridinium 3',4,4'-tricarboxybiphenyl-3-carboxylate
 dihydrate
;
_journal_coeditor_code RZ2388
_journal_issue 1
_journal_name_full 'Acta Crystallographica Section E'
_journal_page_first o68
_journal_page_last o69
_journal_paper_doi 10.1107/S1600536809050831
_journal_volume 66
_journal_year 2010
_chemical_formula_iupac 'C10 H9 N2 +, C16 H9 O8 -, 2H2 O'
_chemical_formula_moiety 'C10 H9 N2 +, C16 H9 O8 -, 2(H2 O)'
_chemical_formula_sum 'C26 H22 N2 O10'
_chemical_formula_weight 522.46
_chemical_name_systematic
;
4-(4-Pyridyl)pyridinium 3',4,4'-tricarboxybiphenyl-3-carboxylate dihydrate
;
_space_group_IT_number 2
_symmetry_cell_setting triclinic
_symmetry_space_group_name_Hall '-P 1'
_symmetry_space_group_name_H-M 'P -1'
_atom_sites_solution_hydrogens geom
_atom_sites_solution_primary direct
_atom_sites_solution_secondary difmap
_audit_creation_method SHELXL-97
_cell_angle_alpha 90.7920(11)
_cell_angle_beta 106.4850(13)
_cell_angle_gamma 107.1180(15)
_cell_formula_units_Z 1
_cell_length_a 7.1955(8)
_cell_length_b 8.9350(10)
_cell_length_c 9.8847(11)
_cell_measurement_reflns_used 2061
_cell_measurement_temperature 296(2)
_cell_measurement_theta_max 28.23
_cell_measurement_theta_min 2.40
_cell_volume 579.09(11)
_computing_cell_refinement 'SAINT (Bruker, 2005)'
_computing_data_collection 'APEX2 (Bruker, 2005)'
_computing_data_reduction 'SAINT (Bruker, 2005)'
_computing_molecular_graphics 'SHELXTL (Sheldrick, 2008)'
_computing_publication_material 'SHELXTL (Sheldrick, 2008)'
_computing_structure_refinement 'SHELXL97 (Sheldrick, 2008)'
_computing_structure_solution 'SHELXS97 (Sheldrick, 2008)'
_diffrn_ambient_temperature 296(2)
_diffrn_measured_fraction_theta_full 0.981
_diffrn_measured_fraction_theta_max 0.981
_diffrn_measurement_device_type 'Bruker APEXII area-detector diffractometer'
_diffrn_measurement_method '\f and \w scan'
_diffrn_radiation_monochromator graphite
_diffrn_radiation_source 'fine-focus sealed tube'
_diffrn_radiation_type MoK\a
_diffrn_radiation_wavelength 0.71073
_diffrn_reflns_av_R_equivalents 0.0137
_diffrn_reflns_av_sigmaI/netI 0.0205
_diffrn_reflns_limit_h_max 8
_diffrn_reflns_limit_h_min -7
_diffrn_reflns_limit_k_max 9
_diffrn_reflns_limit_k_min -10
_diffrn_reflns_limit_l_max 11
_diffrn_reflns_limit_l_min -11
_diffrn_reflns_number 2990
_diffrn_reflns_theta_full 25.20
_diffrn_reflns_theta_max 25.20
_diffrn_reflns_theta_min 2.16
_diffrn_standards_number 0
_exptl_absorpt_coefficient_mu 0.117
_exptl_absorpt_correction_type none
_exptl_crystal_colour colourless
_exptl_crystal_density_diffrn 1.498
_exptl_crystal_density_method 'not measured'
_exptl_crystal_description block
_exptl_crystal_F_000 272
_exptl_crystal_size_max 0.23
_exptl_crystal_size_mid 0.21
_exptl_crystal_size_min 0.19
_refine_diff_density_max 0.321
_refine_diff_density_min -0.252
_refine_ls_extinction_coef 0.071(9)
_refine_ls_extinction_expression Fc^*^=kFc[1+0.001xFc^2^\l^3^/sin(2\q)]^-1/4^
_refine_ls_extinction_method 'SHELXL97 (Sheldrick, 2008)'
_refine_ls_goodness_of_fit_ref 1.031
_refine_ls_hydrogen_treatment mixed
_refine_ls_matrix_type full
_refine_ls_number_parameters 180
_refine_ls_number_reflns 2050
_refine_ls_number_restraints 3
_refine_ls_restrained_S_all 1.035
_refine_ls_R_factor_all 0.0429
_refine_ls_R_factor_gt 0.0386
_refine_ls_shift/su_max 0.000
_refine_ls_shift/su_mean 0.000
_refine_ls_structure_factor_coef Fsqd
_refine_ls_weighting_details 'calc w=1/[\s^2^(Fo^2^)+(0.0562P)^2^+0.2257P] where P=(Fo^2^+2Fc^2^)/3'
_refine_ls_weighting_scheme calc
_refine_ls_wR_factor_gt 0.1079
_refine_ls_wR_factor_ref 0.1122
_reflns_number_gt 1818
_reflns_number_total 2050
_reflns_threshold_expression I>2sigma(I)
_cod_data_source_file rz2388.cif
_cod_data_source_block I
_cod_depositor_comments
;
The following automatic conversions were performed:
'_symmetry_cell_setting' value 'Triclinic' changed to 'triclinic'
according to '/home/saulius/struct/CIF-dictionaries/cif_core.dic'
dictionary named 'cif_core.dic' version 2.4.1 from 2010-06-29.

Automatic conversion script
Id: cif_fix_enum 1527 2010-12-29 10:47:43Z saulius 

The following automatic conversions were performed:

'_symmetry_cell_setting' value 'Triclinic' changed to 'triclinic'
according to /home/saulius/struct/CIF-dictionaries/cif_core.dic
dictionary named 'cif_core.dic' version 2.4.1 from 2010-06-29.

Automatic conversion script
Id: cif_fix_values 1715 2011-07-08 13:25:40Z adriana 
;
_cod_database_code 2224748
_cod_database_fobs_code 2224748

loop_
_symmetry_equiv_pos_as_xyz
'x, y, z'
'-x, -y, -z'

loop_
_atom_site_type_symbol
_atom_site_label
_atom_site_fract_x
_atom_site_fract_y
_atom_site_fract_z
_atom_site_U_iso_or_equiv
_atom_site_adp_type
_atom_site_calc_flag
_atom_site_refinement_flags
_atom_site_occupancy
_atom_site_disorder_assembly
_atom_site_disorder_group
C C1 0.4881(3) 1.01415(19) 0.18864(18) 0.0405(4) Uani d . 1 . .
H H1 0.5318 1.1230 0.2095 0.049 Uiso calc R 1 . .
C C2 0.4740(2) 0.94960(17) 0.05542(16) 0.0321(4) Uani d . 1 . .
C C3 0.4103(3) 0.78512(18) 0.03012(17) 0.0361(4) Uani d . 1 . .
H H3 0.4008 0.7393 -0.0576 0.043 Uiso calc R 1 . .
C C4 0.3611(2) 0.68843(17) 0.13133(17) 0.0333(4) Uani d . 1 . .
C C5 0.3102(3) 0.51258(19) 0.09704(18) 0.0397(4) Uani d . 1 . .
C C6 0.3725(2) 0.75584(18) 0.26291(16) 0.0344(4) Uani d . 1 . .
C C7 0.3003(3) 0.65386(19) 0.36673(18) 0.0389(4) Uani d . 1 . .
C C8 0.4384(3) 0.91911(19) 0.28990(18) 0.0407(4) Uani d . 1 . .
H H8 0.4490 0.9650 0.3779 0.049 Uiso calc R 1 . .
C C9 0.9236(3) -0.1318(2) 0.19327(19) 0.0447(4) Uani d . 1 . .
H H9 0.8726 -0.2254 0.1336 0.054 Uiso calc R 1 . .
C C10 0.9232(3) -0.13691(19) 0.33220(18) 0.0412(4) Uani d . 1 . .
H H10 0.8722 -0.2331 0.3647 0.049 Uiso calc R 1 . .
C C11 0.9987(2) 0.00096(18) 0.42445(17) 0.0351(4) Uani d . 1 . .
C C12 1.0714(3) 0.1400(2) 0.3674(2) 0.0490(5) Uani d . 1 . .
H H12 1.1234 0.2355 0.4243 0.059 Uiso calc R 1 . .
C C13 1.0666(3) 0.1367(2) 0.2273(2) 0.0524(5) Uani d . 1 . .
H H13 1.1151 0.2311 0.1914 0.063 Uiso calc R 1 . .
N N1 0.9947(2) 0.00297(17) 0.14119(15) 0.0428(4) Uani d D 1 . .
H H1A 0.997(7) 0.004(5) 0.049(2) 0.051 Uiso d PD 0.50 . .
O O1 0.4404(2) 0.44851(15) 0.14281(16) 0.0572(4) Uani d . 1 . .
O O3 0.1949(2) 0.51807(15) 0.33352(14) 0.0596(4) Uani d . 1 . .
O O4 0.3524(3) 0.72538(16) 0.49433(14) 0.0647(5) Uani d D 1 . .
H H4A 0.3092 0.6627 0.5465 0.097 Uiso calc RD 1 . .
O O1W 0.2145(3) 0.5413(2) 0.66452(17) 0.0799(6) Uani d . 1 . .
H H1W 0.3004 0.5290 0.7356 0.120 Uiso d R 1 . .
H H2W 0.1031 0.5241 0.6817 0.120 Uiso d R 1 . .
O O2 0.1336(2) 0.43770(14) 0.01377(15) 0.0520(4) Uani d D 1 . .
H H2A 0.040(8) 0.490(8) 0.001(8) 0.078 Uiso d PD 0.50 . .

loop_
_atom_site_aniso_label
_atom_site_aniso_U_11
_atom_site_aniso_U_22
_atom_site_aniso_U_33
_atom_site_aniso_U_12
_atom_site_aniso_U_13
_atom_site_aniso_U_23
C1 0.0520(10) 0.0255(8) 0.0388(9) 0.0025(7) 0.0159(8) -0.0015(7)
C2 0.0325(8) 0.0276(8) 0.0339(8) 0.0060(6) 0.0100(6) 0.0017(6)
C3 0.0467(9) 0.0279(8) 0.0327(8) 0.0081(7) 0.0141(7) -0.0006(6)
C4 0.0346(8) 0.0277(8) 0.0352(8) 0.0066(6) 0.0102(6) 0.0025(6)
C5 0.0549(10) 0.0293(8) 0.0396(9) 0.0115(8) 0.0231(8) 0.0057(7)
C6 0.0353(8) 0.0308(8) 0.0339(8) 0.0054(6) 0.0104(7) 0.0027(6)
C7 0.0447(9) 0.0324(8) 0.0376(9) 0.0063(7) 0.0152(7) 0.0023(7)
C8 0.0526(10) 0.0325(8) 0.0323(9) 0.0041(7) 0.0153(7) -0.0022(7)
C9 0.0530(11) 0.0371(9) 0.0421(10) 0.0122(8) 0.0135(8) -0.0016(7)
C10 0.0513(10) 0.0285(8) 0.0431(10) 0.0093(7) 0.0163(8) 0.0035(7)
C11 0.0373(8) 0.0286(8) 0.0391(9) 0.0092(6) 0.0119(7) 0.0039(6)
C12 0.0691(13) 0.0293(9) 0.0425(10) 0.0041(8) 0.0190(9) 0.0022(7)
C13 0.0714(13) 0.0379(10) 0.0451(10) 0.0079(9) 0.0226(9) 0.0093(8)
N1 0.0516(9) 0.0454(8) 0.0332(8) 0.0152(7) 0.0151(7) 0.0064(6)
O1 0.0725(10) 0.0442(7) 0.0666(9) 0.0307(7) 0.0254(7) 0.0142(6)
O3 0.0830(10) 0.0355(7) 0.0522(8) -0.0054(7) 0.0330(7) 0.0011(6)
O4 0.0976(11) 0.0443(8) 0.0368(7) -0.0065(7) 0.0266(7) 0.0019(6)
O1W 0.0693(10) 0.0986(13) 0.0630(10) 0.0071(9) 0.0252(8) 0.0340(9)
O2 0.0599(9) 0.0273(6) 0.0601(8) 0.0046(6) 0.0146(7) -0.0086(6)

loop_
_atom_type_symbol
_atom_type_description
_atom_type_scat_dispersion_real
_atom_type_scat_dispersion_imag
_atom_type_scat_source
C C 0.0033 0.0016 'International Tables Vol C Tables 4.2.6.8 and 6.1.1.4'
H H 0.0000 0.0000 'International Tables Vol C Tables 4.2.6.8 and 6.1.1.4'
N N 0.0061 0.0033 'International Tables Vol C Tables 4.2.6.8 and 6.1.1.4'
O O 0.0106 0.0060 'International Tables Vol C Tables 4.2.6.8 and 6.1.1.4'

loop_
_geom_angle_atom_site_label_1
_geom_angle_atom_site_label_2
_geom_angle_atom_site_label_3
_geom_angle_site_symmetry_1
_geom_angle_site_symmetry_3
_geom_angle
_geom_angle_publ_flag
C8 C1 C2 . . 121.02(15) ?
C8 C1 H1 . . 119.5 ?
C2 C1 H1 . . 119.5 ?
C1 C2 C3 . . 117.26(15) ?
C1 C2 C2 . 2_675 121.74(17) ?
C3 C2 C2 . 2_675 121.00(17) ?
C4 C3 C2 . . 122.24(15) ?
C4 C3 H3 . . 118.9 ?
C2 C3 H3 . . 118.9 ?
C3 C4 C6 . . 119.43(14) ?
C3 C4 C5 . . 117.83(14) ?
C6 C4 C5 . . 122.62(14) ?
O1 C5 O2 . . 122.14(16) ?
O1 C5 C4 . . 119.75(16) ?
O2 C5 C4 . . 117.99(15) ?
C8 C6 C4 . . 118.80(15) ?
C8 C6 C7 . . 121.15(14) ?
C4 C6 C7 . . 119.90(14) ?
O3 C7 O4 . . 123.27(16) ?
O3 C7 C6 . . 122.33(15) ?
O4 C7 C6 . . 114.33(14) ?
C1 C8 C6 . . 121.24(15) ?
C1 C8 H8 . . 119.4 ?
C6 C8 H8 . . 119.4 ?
N1 C9 C10 . . 122.24(16) ?
N1 C9 H9 . . 118.9 ?
C10 C9 H9 . . 118.9 ?
C9 C10 C11 . . 120.39(16) ?
C9 C10 H10 . . 119.8 ?
C11 C10 H10 . . 119.8 ?
C10 C11 C12 . . 116.23(16) ?
C10 C11 C11 . 2_756 121.63(18) ?
C12 C11 C11 . 2_756 122.14(18) ?
C13 C12 C11 . . 120.36(16) ?
C13 C12 H12 . . 119.8 ?
C11 C12 H12 . . 119.8 ?
N1 C13 C12 . . 122.31(17) ?
N1 C13 H13 . . 118.8 ?
C12 C13 H13 . . 118.8 ?
C13 N1 C9 . . 118.47(15) ?
C13 N1 H1A . . 120(3) ?
C9 N1 H1A . . 121(3) ?
C7 O4 H4A . . 109.5 ?
H1W O1W H2W . . 109.1 ?
C5 O2 H2A . . 115(5) ?

loop_
_geom_bond_atom_site_label_1
_geom_bond_atom_site_label_2
_geom_bond_site_symmetry_2
_geom_bond_distance
_geom_bond_publ_flag
C1 C8 . 1.378(2) ?
C1 C2 . 1.395(2) ?
C1 H1 . 0.9300 ?
C2 C3 . 1.400(2) ?
C2 C2 2_675 1.488(3) ?
C3 C4 . 1.385(2) ?
C3 H3 . 0.9300 ?
C4 C6 . 1.397(2) ?
C4 C5 . 1.514(2) ?
C5 O1 . 1.222(2) ?
C5 O2 . 1.277(2) ?
C6 C8 . 1.391(2) ?
C6 C7 . 1.484(2) ?
C7 O3 . 1.209(2) ?
C7 O4 . 1.307(2) ?
C8 H8 . 0.9300 ?
C9 N1 . 1.334(2) ?
C9 C10 . 1.375(3) ?
C9 H9 . 0.9300 ?
C10 C11 . 1.392(2) ?
C10 H10 . 0.9300 ?
C11 C12 . 1.392(2) ?
C11 C11 2_756 1.489(3) ?
C12 C13 . 1.375(3) ?
C12 H12 . 0.9300 ?
C13 N1 . 1.334(2) ?
C13 H13 . 0.9300 ?
N1 H1A . 0.921(18) ?
O4 H4A . 0.8200 ?
O1W H1W . 0.8263 ?
O1W H2W . 0.8370 ?
O2 H2A . 0.911(19) ?

loop_
_geom_hbond_atom_site_label_D
_geom_hbond_atom_site_label_H
_geom_hbond_atom_site_label_A
_geom_hbond_site_symmetry_A
_geom_hbond_distance_DH
_geom_hbond_distance_HA
_geom_hbond_distance_DA
_geom_hbond_angle_DHA
N1 H1A N1 2_755 0.921(18) 1.894(19) 2.814(3) 177(4)
O4 H4A O1W . 0.82 1.75 2.5657(19) 175.5
O1W H1W O1 2_666 0.83 1.86 2.642(2) 157.0
O1W H2W O3 2_566 0.84 2.03 2.841(2) 164.7
O2 H2A O2 2_565 0.911(19) 1.54(2) 2.446(3) 173(7)
C3 H3 O1 2_665 0.93 2.54 3.270(2) 135.4
C13 H13 O2 1_655 0.93 2.57 3.448(2) 158.6
C9 H9 O2 2_655 0.93 2.36 3.246(2) 159.6
